data_4069147
loop_
_publ_author_name
'Langer, Jens'
'Krieck, Sven'
'Fischer, Reinald'
'G\"orls, Helmar'
'Walther, Dirk'
'Westerhausen, Matthias'

_publ_section_title
;
 1,4-Dioxane Adducts of Grignard Reagents: Synthesis, Ether Fragmentation
 Reactions, and Structural Diversity of Grignard Reagent/1,4-Dioxane
 Complexes
;
_journal_issue 19
_journal_name_full Organometallics
_journal_page_first 5814
_journal_paper_doi 10.1021/om9000567
_journal_volume 28
_journal_year 2009
_chemical_formula_moiety 'C30 H48 Mg2 O6'
_chemical_formula_sum 'C30 H48 Mg2 O6'
_chemical_formula_weight 553.30
_chemical_name_systematic
; 
 ? 
;
_space_group_IT_number 148
_symmetry_cell_setting rhombohedral
_symmetry_space_group_name_Hall '-R 3'
_symmetry_space_group_name_H-M 'R -3 :H'
_atom_sites_solution_hydrogens geom
_atom_sites_solution_primary direct
_atom_sites_solution_secondary difmap
_audit_creation_method SHELXL-97
_cell_angle_alpha 90.00
_cell_angle_beta 90.00
_cell_angle_gamma 120.00
_cell_formula_units_Z 9
_cell_length_a 18.3120(9)
_cell_length_b 18.3120(9)
_cell_length_c 25.8739(9)
_cell_measurement_reflns_used 11203
_cell_measurement_temperature 183(2)
_cell_measurement_theta_max 27.48
_cell_measurement_theta_min 2.03
_cell_volume 7513.9(6)
_computing_cell_refinement DENZO
_computing_data_collection COLLECT
_computing_data_reduction DENZO
_computing_molecular_graphics SHELXTL/PC
_computing_publication_material SHELXL-97
_computing_structure_refinement 'SHELXL-97 (Sheldrick, 1997)'
_computing_structure_solution 'SHELXS-97 (Sheldrick, 1990)'
_diffrn_ambient_temperature 183(2)
_diffrn_measured_fraction_theta_full 0.880
_diffrn_measured_fraction_theta_max 0.880
_diffrn_measurement_device_type KappaCCD
_diffrn_measurement_method 'phi- + omega-scan'
_diffrn_radiation_monochromator graphite
_diffrn_radiation_source 'fine-focus sealed tube'
_diffrn_radiation_type MoK\a
_diffrn_radiation_wavelength 0.71073
_diffrn_reflns_av_R_equivalents 0.0945
_diffrn_reflns_av_sigmaI/netI 0.0630
_diffrn_reflns_limit_h_max 19
_diffrn_reflns_limit_h_min -23
_diffrn_reflns_limit_k_max 23
_diffrn_reflns_limit_k_min -19
_diffrn_reflns_limit_l_max 33
_diffrn_reflns_limit_l_min -27
_diffrn_reflns_number 11203
_diffrn_reflns_theta_full 27.48
_diffrn_reflns_theta_max 27.48
_diffrn_reflns_theta_min 2.03
_exptl_absorpt_coefficient_mu 0.108
_exptl_absorpt_correction_type none
_exptl_crystal_colour colourless
_exptl_crystal_density_diffrn 1.101
_exptl_crystal_density_method 'not measured'
_exptl_crystal_description prism
_exptl_crystal_F_000 2700
_exptl_crystal_size_max 0.06
_exptl_crystal_size_mid 0.06
_exptl_crystal_size_min 0.05
_refine_diff_density_max 0.164
_refine_diff_density_min -0.155
_refine_diff_density_rms 0.041
_refine_ls_extinction_method none
_refine_ls_goodness_of_fit_ref 0.998
_refine_ls_hydrogen_treatment constr
_refine_ls_matrix_type full
_refine_ls_number_parameters 176
_refine_ls_number_reflns 3374
_refine_ls_number_restraints 0
_refine_ls_restrained_S_all 0.998
_refine_ls_R_factor_all 0.1144
_refine_ls_R_factor_gt 0.0682
_refine_ls_shift/su_max 0.004
_refine_ls_shift/su_mean 0.008
_refine_ls_structure_factor_coef Fsqd
_refine_ls_weighting_details 'calc w=1/[\s^2^(Fo^2^)+(0.1159P)^2^+5.1498P] where P=(Fo^2^+2Fc^2^)/3'
_refine_ls_weighting_scheme calc
_refine_ls_wR_factor_gt 0.1778
_refine_ls_wR_factor_ref 0.2124
_reflns_number_gt 2138
_reflns_number_total 3374
_reflns_threshold_expression >2sigma(I)
_cod_data_source_file om9000567_si_001.cif
_cod_data_source_block FO3586
_cod_depositor_comments
;
The following automatic conversions were performed:

'_exptl_absorpt_correction_type' value 'NONE' changed to 'none'
according to /home/saulius/struct/CIF-dictionaries/cif_core.dic
dictionary named 'cif_core.dic' version 2.4.2 from 2011-04-26.

Automatic conversion script
Id: cif_fix_values 1715 2011-07-08 13:25:40Z adriana 
;
_cod_original_sg_symbol_Hall -R3
_cod_original_sg_symbol_H-M R-3
_cod_database_code 4069147

loop_
_symmetry_equiv_pos_as_xyz
'x, y, z'
'-y, x-y, z'
'-x+y, -x, z'
'x+2/3, y+1/3, z+1/3'
'-y+2/3, x-y+1/3, z+1/3'
'-x+y+2/3, -x+1/3, z+1/3'
'x+1/3, y+2/3, z+2/3'
'-y+1/3, x-y+2/3, z+2/3'
'-x+y+1/3, -x+2/3, z+2/3'
'-x, -y, -z'
'y, -x+y, -z'
'x-y, x, -z'
'-x+2/3, -y+1/3, -z+1/3'
'y+2/3, -x+y+1/3, -z+1/3'
'x-y+2/3, x+1/3, -z+1/3'
'-x+1/3, -y+2/3, -z+2/3'
'y+1/3, -x+y+2/3, -z+2/3'
'x-y+1/3, x+2/3, -z+2/3'

loop_
_atom_site_label
_atom_site_type_symbol
_atom_site_fract_x
_atom_site_fract_y
_atom_site_fract_z
_atom_site_U_iso_or_equiv
_atom_site_adp_type
_atom_site_occupancy
_atom_site_symmetry_multiplicity
_atom_site_calc_flag
_atom_site_refinement_flags
Mg1 Mg 0.41589(5) 0.99096(6) 0.00382(3) 0.0462(3) Uani 1 1 d .
O1 O 0.53153(12) 1.07046(12) 0.02588(7) 0.0529(5) Uani 1 1 d .
O2 O 0.35854(13) 0.92210(15) 0.06922(8) 0.0615(6) Uani 1 1 d .
O3 O 0.26614(17) 0.76118(17) 0.11398(9) 0.0754(7) Uani 1 1 d .
C1 C 0.5700(3) 1.1553(3) 0.04349(15) 0.0799(10) Uani 1 1 d .
H1A H 0.5479 1.1858 0.0230 0.096 Uiso 1 1 calc R
H1B H 0.6315 1.1831 0.0375 0.096 Uiso 1 1 calc R
C2 C 0.5550(3) 1.1617(4) 0.09719(18) 0.0978(14) Uani 1 1 d .
H2A H 0.5854 1.2211 0.1077 0.147 Uiso 1 1 calc R
H2B H 0.5751 1.1302 0.1177 0.147 Uiso 1 1 calc R
H2C H 0.4945 1.1383 0.1030 0.147 Uiso 1 1 calc R
C3 C 0.32506(18) 1.02035(18) -0.02872(10) 0.0499(6) Uani 1 1 d .
C4 C 0.29674(19) 1.06749(18) -0.00024(10) 0.0534(6) Uani 1 1 d .
C5 C 0.23742(19) 1.08669(19) -0.01955(12) 0.0573(7) Uani 1 1 d .
H5A H 0.2199 1.1180 0.0012 0.069 Uiso 1 1 calc R
C6 C 0.2037(2) 1.0613(2) -0.06801(13) 0.0631(8) Uani 1 1 d .
C7 C 0.2295(2) 1.0148(2) -0.09709(11) 0.0600(7) Uani 1 1 d .
H7A H 0.2066 0.9965 -0.1307 0.072 Uiso 1 1 calc R
C8 C 0.28877(19) 0.99414(18) -0.07828(10) 0.0533(6) Uani 1 1 d .
C9 C 0.3334(2) 1.1023(2) 0.05256(12) 0.0667(8) Uani 1 1 d .
H9A H 0.2973 1.1196 0.0705 0.100 Uiso 1 1 calc R
H9B H 0.3901 1.1511 0.0486 0.100 Uiso 1 1 calc R
H9C H 0.3365 1.0587 0.0728 0.100 Uiso 1 1 calc R
C10 C 0.1397(3) 1.0833(3) -0.08964(17) 0.0842(11) Uani 1 1 d .
H10A H 0.0986 1.0753 -0.0628 0.126 Uiso 1 1 calc R
H10B H 0.1104 1.0466 -0.1191 0.126 Uiso 1 1 calc R
H10C H 0.1689 1.1423 -0.1010 0.126 Uiso 1 1 calc R
C11 C 0.3142(2) 0.9431(2) -0.11226(11) 0.0675(8) Uani 1 1 d .
H11A H 0.2839 0.9308 -0.1452 0.101 Uiso 1 1 calc R
H11B H 0.3001 0.8901 -0.0948 0.101 Uiso 1 1 calc R
H11C H 0.3751 0.9754 -0.1187 0.101 Uiso 1 1 calc R
C12 C 0.3982(2) 0.8907(3) 0.10468(13) 0.0708(9) Uani 1 1 d .
H12A H 0.3960 0.9090 0.1404 0.085 Uiso 1 1 calc R
H12B H 0.4581 0.9135 0.0951 0.085 Uiso 1 1 calc R
C13 C 0.3518(3) 0.7955(3) 0.10190(12) 0.0740(10) Uani 1 1 d .
H13A H 0.3572 0.7778 0.0666 0.089 Uiso 1 1 calc R
H13B H 0.3777 0.7735 0.1264 0.089 Uiso 1 1 calc R
C14 C 0.2279(2) 0.7921(2) 0.07837(12) 0.0679(8) Uani 1 1 d .
H14A H 0.1675 0.7679 0.0871 0.081 Uiso 1 1 calc R
H14B H 0.2316 0.7740 0.0429 0.081 Uiso 1 1 calc R
C15 C 0.27037(19) 0.8853(2) 0.08042(11) 0.0564(7) Uani 1 1 d .
H15A H 0.2441 0.9055 0.0550 0.068 Uiso 1 1 calc R
H15B H 0.2631 0.9031 0.1152 0.068 Uiso 1 1 calc R

loop_
_atom_site_aniso_label
_atom_site_aniso_U_11
_atom_site_aniso_U_22
_atom_site_aniso_U_33
_atom_site_aniso_U_23
_atom_site_aniso_U_13
_atom_site_aniso_U_12
Mg1 0.0419(5) 0.0440(5) 0.0547(5) 0.0056(3) 0.0022(3) 0.0230(4)
O1 0.0471(11) 0.0432(10) 0.0687(11) -0.0075(7) -0.0039(7) 0.0229(9)
O2 0.0423(10) 0.0735(14) 0.0693(11) 0.0283(9) 0.0042(8) 0.0294(10)
O3 0.0670(16) 0.0664(15) 0.0929(16) 0.0233(11) -0.0017(11) 0.0335(13)
C1 0.076(3) 0.060(2) 0.105(3) -0.0201(17) -0.0118(18) 0.0352(19)
C2 0.091(3) 0.103(4) 0.111(3) -0.024(2) -0.011(2) 0.057(3)
C3 0.0470(14) 0.0441(14) 0.0593(14) 0.0114(10) 0.0033(10) 0.0233(12)
C4 0.0502(16) 0.0435(14) 0.0698(16) 0.0099(10) 0.0051(11) 0.0260(12)
C5 0.0492(16) 0.0434(15) 0.0812(18) 0.0084(12) 0.0039(12) 0.0246(13)
C6 0.0480(16) 0.0462(16) 0.094(2) 0.0140(13) -0.0042(13) 0.0224(13)
C7 0.0552(17) 0.0510(16) 0.0683(16) 0.0066(11) -0.0108(12) 0.0223(14)
C8 0.0474(15) 0.0462(15) 0.0651(15) 0.0116(10) 0.0011(10) 0.0224(12)
C9 0.072(2) 0.070(2) 0.0717(18) -0.0078(13) -0.0039(14) 0.0457(18)
C10 0.065(2) 0.071(2) 0.124(3) 0.0060(19) -0.0207(19) 0.040(2)
C11 0.071(2) 0.075(2) 0.0585(16) 0.0014(13) -0.0006(13) 0.0386(18)
C12 0.0489(17) 0.086(2) 0.0762(18) 0.0294(15) -0.0026(13) 0.0332(17)
C13 0.091(3) 0.092(3) 0.0686(19) 0.0155(15) 0.0022(15) 0.068(2)
C14 0.0536(18) 0.066(2) 0.0776(19) 0.0125(14) -0.0087(13) 0.0248(16)
C15 0.0466(15) 0.0666(18) 0.0605(15) 0.0108(11) 0.0055(10) 0.0316(14)

loop_
_atom_type_symbol
_atom_type_description
_atom_type_scat_dispersion_real
_atom_type_scat_dispersion_imag
_atom_type_scat_source
C C 0.0033 0.0016 'International Tables Vol C Tables 4.2.6.8 and 6.1.1.4'
H H 0.0000 0.0000 'International Tables Vol C Tables 4.2.6.8 and 6.1.1.4'
O O 0.0106 0.0060 'International Tables Vol C Tables 4.2.6.8 and 6.1.1.4'
Mg Mg 0.0486 0.0363 'International Tables Vol C Tables 4.2.6.8 and 6.1.1.4'

loop_
_geom_angle_atom_site_label_1
_geom_angle_atom_site_label_2
_geom_angle_atom_site_label_3
_geom_angle
_geom_angle_site_symmetry_1
_geom_angle_site_symmetry_3
O1 Mg1 O1 83.25(9) . 10_675
O1 Mg1 O2 104.26(9) . .
O1 Mg1 O2 102.52(10) 10_675 .
O1 Mg1 C3 127.52(10) . .
O1 Mg1 C3 130.46(10) 10_675 .
O2 Mg1 C3 104.64(10) . .
O1 Mg1 Mg1 41.69(6) . 10_675
O1 Mg1 Mg1 41.56(6) 10_675 10_675
O2 Mg1 Mg1 108.05(7) . 10_675
C3 Mg1 Mg1 147.30(8) . 10_675
C1 O1 Mg1 131.7(2) . .
C1 O1 Mg1 129.3(2) . 10_675
Mg1 O1 Mg1 96.75(9) . 10_675
C15 O2 C12 110.7(2) . .
C15 O2 Mg1 124.35(15) . .
C12 O2 Mg1 123.94(19) . .
C13 O3 C14 109.7(2) . .
O1 C1 C2 112.9(4) . .
C8 C3 C4 115.2(2) . .
C8 C3 Mg1 124.0(2) . .
C4 C3 Mg1 120.8(2) . .
C5 C4 C3 122.5(3) . .
C5 C4 C9 117.1(3) . .
C3 C4 C9 120.4(3) . .
C6 C5 C4 121.2(3) . .
C5 C6 C7 118.1(3) . .
C5 C6 C10 121.4(3) . .
C7 C6 C10 120.5(3) . .
C6 C7 C8 121.7(3) . .
C7 C8 C3 121.3(3) . .
C7 C8 C11 118.9(3) . .
C3 C8 C11 119.9(3) . .
O2 C12 C13 108.8(3) . .
O3 C13 C12 111.4(3) . .
O3 C14 C15 110.7(3) . .
O2 C15 C14 110.8(3) . .

loop_
_geom_bond_atom_site_label_1
_geom_bond_atom_site_label_2
_geom_bond_distance
_geom_bond_site_symmetry_2
Mg1 O1 1.961(2) .
Mg1 O1 1.966(2) 10_675
Mg1 O2 2.057(2) .
Mg1 C3 2.159(3) .
Mg1 Mg1 2.9357(17) 10_675
O1 C1 1.422(4) .
O1 Mg1 1.966(2) 10_675
O2 C15 1.434(4) .
O2 C12 1.455(3) .
O3 C13 1.402(5) .
O3 C14 1.434(4) .
C1 C2 1.432(6) .
C3 C8 1.413(4) .
C3 C4 1.416(4) .
C4 C5 1.391(4) .
C4 C9 1.515(4) .
C5 C6 1.372(5) .
C6 C7 1.384(5) .
C6 C10 1.524(5) .
C7 C8 1.403(4) .
C8 C11 1.516(5) .
C12 C13 1.511(6) .
C14 C15 1.480(5) .
